data_2232541
loop_
_publ_author_name
'Wang, Ya-Jun'
'Ni, Sheng-Liang'
'Meng, Yue'

_publ_section_title
;
 <i>rac</i>-<i>syn</i>-Diethyl
 2-hydroxy-4-oxo-1-phenylcyclohexane-1,2-dicarboxylate
;
_journal_coeditor_code ZS2151
_journal_issue 11
_journal_name_full 'Acta Crystallographica Section E'
_journal_page_first o2977
_journal_page_last o2978
_journal_paper_doi 10.1107/S1600536811042048
_journal_volume 67
_journal_year 2011
_chemical_formula_iupac 'C18 H22 O6'
_chemical_formula_moiety 'C18 H22 O6'
_chemical_formula_sum 'C18 H22 O6'
_chemical_formula_weight 334.36
_chemical_name_systematic
;
<i>rac</i>-<i>syn</i>-Diethyl
2-hydroxy-4-oxo-1-phenylcyclohexane-1,2-dicarboxylate
;
_space_group_IT_number 2
_symmetry_cell_setting triclinic
_symmetry_space_group_name_Hall '-P 1'
_symmetry_space_group_name_H-M 'P -1'
_atom_sites_solution_hydrogens geom
_atom_sites_solution_primary direct
_atom_sites_solution_secondary difmap
_audit_creation_method SHELXL-97
_cell_angle_alpha 87.408(10)
_cell_angle_beta 70.610(7)
_cell_angle_gamma 78.983(9)
_cell_formula_units_Z 2
_cell_length_a 8.2069(10)
_cell_length_b 9.9393(16)
_cell_length_c 11.1420(17)
_cell_measurement_reflns_used 3233
_cell_measurement_temperature 153(2)
_cell_measurement_theta_max 25.3
_cell_measurement_theta_min 3.1
_cell_volume 841.3(2)
_computing_cell_refinement 'RAPID-AUTO (Rigaku, 1998)'
_computing_data_collection 'RAPID-AUTO (Rigaku, 1998)'
_computing_data_reduction 'CrystalStructure (Rigaku/MSC, 2004)'
_computing_molecular_graphics 'SHELXTL (Sheldrick, 2008)'
_computing_publication_material 'SHELXL97 (Sheldrick, 2008)'
_computing_structure_refinement 'SHELXL97 (Sheldrick, 2008)'
_computing_structure_solution 'SHELXS97 (Sheldrick, 2008)'
_diffrn_ambient_temperature 153(2)
_diffrn_detector_area_resol_mean 7.31
_diffrn_measured_fraction_theta_full 0.993
_diffrn_measured_fraction_theta_max 0.993
_diffrn_measurement_device_type 'Rigaku R-AXIS RAPID CCD'
_diffrn_measurement_method '\w scans'
_diffrn_radiation_monochromator graphite
_diffrn_radiation_source 'fine-focus sealed tube'
_diffrn_radiation_type MoK\a
_diffrn_radiation_wavelength 0.71070
_diffrn_reflns_av_R_equivalents 0.0194
_diffrn_reflns_av_sigmaI/netI 0.0238
_diffrn_reflns_limit_h_max 9
_diffrn_reflns_limit_h_min -9
_diffrn_reflns_limit_k_max 11
_diffrn_reflns_limit_k_min -11
_diffrn_reflns_limit_l_max 13
_diffrn_reflns_limit_l_min -13
_diffrn_reflns_number 8251
_diffrn_reflns_theta_full 25.35
_diffrn_reflns_theta_max 25.35
_diffrn_reflns_theta_min 3.15
_diffrn_standards_number 0
_exptl_absorpt_coefficient_mu 0.099
_exptl_absorpt_correction_T_max 0.9902
_exptl_absorpt_correction_T_min 0.9569
_exptl_absorpt_correction_type multi-scan
_exptl_absorpt_process_details '(ABSCOR; Higashi, 1995)'
_exptl_crystal_colour colorless
_exptl_crystal_density_diffrn 1.320
_exptl_crystal_density_method 'not measured'
_exptl_crystal_description needle-like
_exptl_crystal_F_000 356
_exptl_crystal_size_max 0.45
_exptl_crystal_size_mid 0.36
_exptl_crystal_size_min 0.10
_refine_diff_density_max 0.461
_refine_diff_density_min -0.293
_refine_ls_extinction_method none
_refine_ls_goodness_of_fit_ref 1.067
_refine_ls_hydrogen_treatment constr
_refine_ls_matrix_type full
_refine_ls_number_parameters 221
_refine_ls_number_reflns 3053
_refine_ls_number_restraints 0
_refine_ls_restrained_S_all 1.067
_refine_ls_R_factor_all 0.0499
_refine_ls_R_factor_gt 0.0421
_refine_ls_shift/su_max 0.000
_refine_ls_shift/su_mean 0.000
_refine_ls_structure_factor_coef Fsqd
_refine_ls_weighting_details 'calc w=1/[\s^2^(Fo^2^)+(0.0431P)^2^+0.4508P] where P=(Fo^2^+2Fc^2^)/3'
_refine_ls_weighting_scheme calc
_refine_ls_wR_factor_gt 0.0976
_refine_ls_wR_factor_ref 0.1031
_reflns_number_gt 2695
_reflns_number_total 3053
_reflns_threshold_expression I>2\s(I)
_cod_data_source_file zs2151.cif
_cod_data_source_block I
_cod_database_code 2232541
_cod_database_fobs_code 2232541

loop_
_symmetry_equiv_pos_as_xyz
'x, y, z'
'-x, -y, -z'

loop_
_atom_site_type_symbol
_atom_site_label
_atom_site_fract_x
_atom_site_fract_y
_atom_site_fract_z
_atom_site_U_iso_or_equiv
_atom_site_adp_type
_atom_site_calc_flag
_atom_site_refinement_flags
_atom_site_occupancy
_atom_site_symmetry_multiplicity
O O1 0.79576(15) 0.51980(12) 0.38078(11) 0.0255(3) Uani d . 1 1
O O2 0.51399(14) 0.29561(11) 0.57801(10) 0.0192(3) Uani d . 1 1
H H2 0.4211 0.3544 0.5918 0.029 Uiso calc R 1 1
O O3 0.41781(18) 0.26892(13) 0.85521(12) 0.0369(3) Uani d . 1 1
O O4 0.45085(18) 0.48608(12) 0.82340(12) 0.0374(4) Uani d . 1 1
O O5 0.83175(15) 0.31071(12) 0.79925(11) 0.0261(3) Uani d . 1 1
O O6 1.03868(14) 0.14904(11) 0.67206(10) 0.0207(3) Uani d . 1 1
C C1 0.8099(2) 0.43872(16) 0.46397(15) 0.0186(3) Uani d . 1 1
C C2 0.6860(2) 0.45938(15) 0.59878(15) 0.0194(3) Uani d . 1 1
H H2A 0.5868 0.5351 0.6018 0.023 Uiso calc R 1 1
H H2B 0.7486 0.4865 0.6533 0.023 Uiso calc R 1 1
C C3 0.61292(19) 0.32920(15) 0.65220(14) 0.0164(3) Uani d . 1 1
C C4 0.76503(19) 0.20183(15) 0.63581(14) 0.0158(3) Uani d . 1 1
C C5 0.8748(2) 0.18687(15) 0.49233(14) 0.0180(3) Uani d . 1 1
H H5A 0.9718 0.1068 0.4794 0.022 Uiso calc R 1 1
H H5B 0.7992 0.1689 0.4440 0.022 Uiso calc R 1 1
C C6 0.9526(2) 0.31423(16) 0.43916(15) 0.0206(3) Uani d . 1 1
H H6A 1.0393 0.3268 0.4798 0.025 Uiso calc R 1 1
H H6B 1.0143 0.3016 0.3464 0.025 Uiso calc R 1 1
C C7 0.4867(2) 0.35472(16) 0.79048(15) 0.0183(3) Uani d . 1 1
C C8 0.3101(3) 0.5304(2) 0.94311(18) 0.0439(5) Uani d . 1 1
H H8A 0.3523 0.5849 0.9949 0.053 Uiso calc R 1 1
H H8B 0.2737 0.4495 0.9923 0.053 Uiso calc R 1 1
C C9 0.1584(3) 0.6149(3) 0.9138(2) 0.0568(7) Uani d . 1 1
H H9A 0.1967 0.6922 0.8614 0.085 Uiso calc R 1 1
H H9B 0.0659 0.6496 0.9932 0.085 Uiso calc R 1 1
H H9C 0.1124 0.5586 0.8673 0.085 Uiso calc R 1 1
C C10 0.8800(2) 0.22881(15) 0.71235(14) 0.0168(3) Uani d . 1 1
C C11 1.1587(2) 0.15987(18) 0.74163(16) 0.0234(4) Uani d . 1 1
H H11A 1.1362 0.2549 0.7744 0.028 Uiso calc R 1 1
H H11B 1.2816 0.1383 0.6834 0.028 Uiso calc R 1 1
C C12 1.1337(3) 0.0626(2) 0.85057(19) 0.0361(5) Uani d . 1 1
H H12A 1.0160 0.0902 0.9128 0.054 Uiso calc R 1 1
H H12B 1.2223 0.0646 0.8913 0.054 Uiso calc R 1 1
H H12C 1.1465 -0.0305 0.8188 0.054 Uiso calc R 1 1
C C13 0.69874(19) 0.06732(15) 0.68411(14) 0.0169(3) Uani d . 1 1
C C14 0.6427(2) -0.00903(16) 0.60868(15) 0.0198(3) Uani d . 1 1
H H14 0.6423 0.0232 0.5272 0.024 Uiso calc R 1 1
C C15 0.5873(2) -0.13174(16) 0.65096(17) 0.0246(4) Uani d . 1 1
H H15 0.5487 -0.1821 0.5985 0.030 Uiso calc R 1 1
C C16 0.5881(2) -0.18106(17) 0.76895(17) 0.0265(4) Uani d . 1 1
H H16 0.5515 -0.2655 0.7972 0.032 Uiso calc R 1 1
C C17 0.6423(2) -0.10641(18) 0.84515(16) 0.0272(4) Uani d . 1 1
H H17 0.6421 -0.1391 0.9267 0.033 Uiso calc R 1 1
C C18 0.6974(2) 0.01642(17) 0.80311(15) 0.0224(4) Uani d . 1 1
H H18 0.7348 0.0666 0.8564 0.027 Uiso calc R 1 1

loop_
_atom_site_aniso_label
_atom_site_aniso_U_11
_atom_site_aniso_U_22
_atom_site_aniso_U_33
_atom_site_aniso_U_12
_atom_site_aniso_U_13
_atom_site_aniso_U_23
O1 0.0242(6) 0.0241(6) 0.0227(6) 0.0003(5) -0.0040(5) 0.0062(5)
O2 0.0176(6) 0.0195(6) 0.0212(6) 0.0007(4) -0.0093(5) -0.0015(4)
O3 0.0416(8) 0.0258(7) 0.0282(7) -0.0073(6) 0.0087(6) 0.0009(5)
O4 0.0479(8) 0.0205(6) 0.0248(7) -0.0024(6) 0.0120(6) -0.0062(5)
O5 0.0252(6) 0.0276(6) 0.0254(6) 0.0010(5) -0.0105(5) -0.0083(5)
O6 0.0163(6) 0.0231(6) 0.0228(6) -0.0004(4) -0.0081(5) -0.0006(5)
C1 0.0192(8) 0.0168(8) 0.0207(8) -0.0063(6) -0.0063(7) 0.0025(6)
C2 0.0197(8) 0.0146(7) 0.0210(8) -0.0006(6) -0.0044(7) 0.0002(6)
C3 0.0163(7) 0.0161(8) 0.0172(8) -0.0021(6) -0.0066(6) 0.0001(6)
C4 0.0159(7) 0.0142(7) 0.0162(7) -0.0009(6) -0.0047(6) -0.0005(6)
C5 0.0189(8) 0.0159(8) 0.0164(8) -0.0003(6) -0.0035(6) -0.0003(6)
C6 0.0172(8) 0.0212(8) 0.0195(8) -0.0014(6) -0.0024(6) 0.0025(6)
C7 0.0169(8) 0.0177(8) 0.0197(8) -0.0004(6) -0.0068(6) -0.0011(6)
C8 0.0530(13) 0.0310(10) 0.0244(10) 0.0039(9) 0.0126(9) -0.0065(8)
C9 0.0353(12) 0.0859(19) 0.0386(12) -0.0001(12) -0.0013(10) -0.0235(12)
C10 0.0161(8) 0.0159(7) 0.0168(8) -0.0034(6) -0.0034(6) 0.0037(6)
C11 0.0173(8) 0.0287(9) 0.0272(9) -0.0050(7) -0.0113(7) 0.0031(7)
C12 0.0361(11) 0.0402(11) 0.0400(11) -0.0121(9) -0.0223(9) 0.0165(9)
C13 0.0135(7) 0.0154(7) 0.0196(8) -0.0007(6) -0.0034(6) -0.0007(6)
C14 0.0187(8) 0.0189(8) 0.0208(8) -0.0013(6) -0.0065(7) -0.0004(6)
C15 0.0237(9) 0.0191(8) 0.0318(9) -0.0042(7) -0.0097(7) -0.0033(7)
C16 0.0236(9) 0.0181(8) 0.0354(10) -0.0071(7) -0.0053(7) 0.0040(7)
C17 0.0306(9) 0.0263(9) 0.0239(9) -0.0076(7) -0.0076(7) 0.0071(7)
C18 0.0248(9) 0.0212(8) 0.0224(8) -0.0060(7) -0.0086(7) 0.0021(7)

loop_
_atom_type_symbol
_atom_type_description
_atom_type_scat_dispersion_real
_atom_type_scat_dispersion_imag
_atom_type_scat_source
C C 0.0033 0.0016 'International Tables Vol C Tables 4.2.6.8 and 6.1.1.4'
H H 0.0000 0.0000 'International Tables Vol C Tables 4.2.6.8 and 6.1.1.4'
O O 0.0106 0.0060 'International Tables Vol C Tables 4.2.6.8 and 6.1.1.4'

loop_
_geom_angle_atom_site_label_1
_geom_angle_atom_site_label_2
_geom_angle_atom_site_label_3
_geom_angle
C3 O2 H2 109.5
C7 O4 C8 117.92(14)
C10 O6 C11 117.03(12)
O1 C1 C6 122.31(14)
O1 C1 C2 121.82(14)
C6 C1 C2 115.86(13)
C1 C2 C3 112.37(13)
C1 C2 H2A 109.1
C3 C2 H2A 109.1
C1 C2 H2B 109.1
C3 C2 H2B 109.1
H2A C2 H2B 107.9
O2 C3 C2 108.84(12)
O2 C3 C7 107.31(12)
C2 C3 C7 110.70(12)
O2 C3 C4 104.69(11)
C2 C3 C4 111.26(12)
C7 C3 C4 113.68(12)
C10 C4 C13 107.52(12)
C10 C4 C5 109.82(12)
C13 C4 C5 110.10(12)
C10 C4 C3 108.55(12)
C13 C4 C3 113.42(12)
C5 C4 C3 107.40(12)
C6 C5 C4 113.04(12)
C6 C5 H5A 109.0
C4 C5 H5A 109.0
C6 C5 H5B 109.0
C4 C5 H5B 109.0
H5A C5 H5B 107.8
C1 C6 C5 110.24(12)
C1 C6 H6A 109.6
C5 C6 H6A 109.6
C1 C6 H6B 109.6
C5 C6 H6B 109.6
H6A C6 H6B 108.1
O3 C7 O4 124.13(15)
O3 C7 C3 124.09(14)
O4 C7 C3 111.44(13)
O4 C8 C9 108.77(17)
O4 C8 H8A 109.9
C9 C8 H8A 109.9
O4 C8 H8B 109.9
C9 C8 H8B 109.9
H8A C8 H8B 108.3
C8 C9 H9A 109.5
C8 C9 H9B 109.5
H9A C9 H9B 109.5
C8 C9 H9C 109.5
H9A C9 H9C 109.5
H9B C9 H9C 109.5
O5 C10 O6 124.40(14)
O5 C10 C4 124.04(14)
O6 C10 C4 111.56(13)
O6 C11 C12 110.41(14)
O6 C11 H11A 109.6
C12 C11 H11A 109.6
O6 C11 H11B 109.6
C12 C11 H11B 109.6
H11A C11 H11B 108.1
C11 C12 H12A 109.5
C11 C12 H12B 109.5
H12A C12 H12B 109.5
C11 C12 H12C 109.5
H12A C12 H12C 109.5
H12B C12 H12C 109.5
C14 C13 C18 117.75(14)
C14 C13 C4 121.03(14)
C18 C13 C4 121.20(14)
C15 C14 C13 120.96(15)
C15 C14 H14 119.5
C13 C14 H14 119.5
C16 C15 C14 120.46(16)
C16 C15 H15 119.8
C14 C15 H15 119.8
C17 C16 C15 119.34(16)
C17 C16 H16 120.3
C15 C16 H16 120.3
C16 C17 C18 120.26(16)
C16 C17 H17 119.9
C18 C17 H17 119.9
C17 C18 C13 121.22(15)
C17 C18 H18 119.4
C13 C18 H18 119.4

loop_
_geom_bond_atom_site_label_1
_geom_bond_atom_site_label_2
_geom_bond_distance
O1 C1 1.2206(19)
O2 C3 1.4241(18)
O2 H2 0.8400
O3 C7 1.194(2)
O4 C7 1.3230(19)
O4 C8 1.464(2)
O5 C10 1.2043(19)
O6 C10 1.3326(19)
O6 C11 1.4617(19)
C1 C6 1.497(2)
C1 C2 1.505(2)
C2 C3 1.542(2)
C2 H2A 0.9900
C2 H2B 0.9900
C3 C7 1.545(2)
C3 C4 1.568(2)
C4 C10 1.530(2)
C4 C13 1.546(2)
C4 C5 1.550(2)
C5 C6 1.533(2)
C5 H5A 0.9900
C5 H5B 0.9900
C6 H6A 0.9900
C6 H6B 0.9900
C8 C9 1.486(3)
C8 H8A 0.9900
C8 H8B 0.9900
C9 H9A 0.9800
C9 H9B 0.9800
C9 H9C 0.9800
C11 C12 1.501(2)
C11 H11A 0.9900
C11 H11B 0.9900
C12 H12A 0.9800
C12 H12B 0.9800
C12 H12C 0.9800
C13 C14 1.393(2)
C13 C18 1.395(2)
C14 C15 1.391(2)
C14 H14 0.9500
C15 C16 1.384(2)
C15 H15 0.9500
C16 C17 1.380(3)
C16 H16 0.9500
C17 C18 1.390(2)
C17 H17 0.9500
C18 H18 0.9500

loop_
_geom_hbond_atom_site_label_D
_geom_hbond_atom_site_label_H
_geom_hbond_atom_site_label_A
_geom_hbond_site_symmetry_A
_geom_hbond_distance_DH
_geom_hbond_distance_HA
_geom_hbond_distance_DA
_geom_hbond_angle_DHA
O2 H2 O1 2_666 0.84 1.91 2.7491(18) 177
C15 H15 O2 2_656 0.95 2.55 3.486(2) 169
C8 H8A O5 2_667 0.99 2.44 3.095(2) 124

loop_
_geom_torsion_atom_site_label_1
_geom_torsion_atom_site_label_2
_geom_torsion_atom_site_label_3
_geom_torsion_atom_site_label_4
_geom_torsion
O1 C1 C2 C3 131.17(15)
C6 C1 C2 C3 -49.84(18)
C1 C2 C3 O2 -62.33(16)
C1 C2 C3 C7 179.96(13)
C1 C2 C3 C4 52.53(17)
O2 C3 C4 C10 179.76(11)
C2 C3 C4 C10 62.36(16)
C7 C3 C4 C10 -63.44(16)
O2 C3 C4 C13 -60.81(15)
C2 C3 C4 C13 -178.21(12)
C7 C3 C4 C13 55.99(17)
O2 C3 C4 C5 61.07(14)
C2 C3 C4 C5 -56.33(16)
C7 C3 C4 C5 177.88(12)
C10 C4 C5 C6 -59.02(16)
C13 C4 C5 C6 -177.22(12)
C3 C4 C5 C6 58.84(16)
O1 C1 C6 C5 -130.89(16)
C2 C1 C6 C5 50.13(18)
C4 C5 C6 C1 -55.46(17)
C8 O4 C7 O3 -4.0(3)
C8 O4 C7 C3 169.59(16)
O2 C3 C7 O3 64.36(19)
C2 C3 C7 O3 -176.99(15)
C4 C3 C7 O3 -50.9(2)
O2 C3 C7 O4 -109.22(14)
C2 C3 C7 O4 9.43(18)
C4 C3 C7 O4 135.52(14)
C7 O4 C8 C9 -110.0(2)
C11 O6 C10 O5 2.0(2)
C11 O6 C10 C4 -177.03(12)
C13 C4 C10 O5 -101.99(17)
C5 C4 C10 O5 138.22(15)
C3 C4 C10 O5 21.1(2)
C13 C4 C10 O6 77.06(15)
C5 C4 C10 O6 -42.73(16)
C3 C4 C10 O6 -159.87(12)
C10 O6 C11 C12 88.62(17)
C10 C4 C13 C14 -158.13(14)
C5 C4 C13 C14 -38.52(19)
C3 C4 C13 C14 81.85(17)
C10 C4 C13 C18 20.14(19)
C5 C4 C13 C18 139.75(15)
C3 C4 C13 C18 -99.88(17)
C18 C13 C14 C15 0.0(2)
C4 C13 C14 C15 178.36(14)
C13 C14 C15 C16 -0.5(2)
C14 C15 C16 C17 0.8(3)
C15 C16 C17 C18 -0.7(3)
C16 C17 C18 C13 0.2(3)
C14 C13 C18 C17 0.1(2)
C4 C13 C18 C17 -178.23(15)
